data_7705725
loop_
_publ_author_name
'Zhang, Shanshan'
'Wang, Zheng'
'Cao, Qianrong'
'Yue, Erlin'
'Liu, Qingbin'
'Ma, Yanping'
'Liang, Tongling'
'Sun, Wen-Hua'

_publ_section_title
;
 Aza-crown compounds synthesised by the self-condensation of
 2-amino-benzyl alcohol over a pincer ruthenium catalyst and applied in
 the transfer hydrogenation of ketones.
;
_journal_issue 44
_journal_name_full 'Dalton transactions (Cambridge, England : 2003)'
_journal_page_first 15821
_journal_page_last 15827
_journal_paper_doi 10.1039/d0dt03257c
_journal_volume 49
_journal_year 2020
_chemical_formula_moiety 'C21 H21 N3'
_chemical_formula_sum 'C21 H21 N3'
_chemical_formula_weight 315.41
_space_group_crystal_system monoclinic
_space_group_IT_number 14
_space_group_name_Hall '-P 2yn'
_space_group_name_H-M_alt 'P 1 21/n 1'
_atom_sites_solution_hydrogens geom
_atom_sites_solution_primary iterative
_audit_creation_date 2020-06-07
_audit_creation_method
;
Olex2 1.2
(compiled 2018.05.29 svn.r3508 for OlexSys, GUI svn.r5506)
;
_audit_update_record
;
2020-06-08 deposited with the CCDC.	2020-10-19 downloaded from the CCDC.
;
_cell_angle_alpha 90
_cell_angle_beta 92.60(3)
_cell_angle_gamma 90
_cell_formula_units_Z 4
_cell_length_a 4.8540(10)
_cell_length_b 21.542(4)
_cell_length_c 15.408(3)
_cell_measurement_reflns_used 5276
_cell_measurement_temperature 173(2)
_cell_measurement_theta_max 27.4622
_cell_measurement_theta_min 1.3229
_cell_volume 1609.5(5)
_computing_cell_refinement 'CrystalClear (Rigaku Inc., 2007)'
_computing_data_collection 'CrystalClear (Rigaku Inc., 2007)'
_computing_data_reduction 'CrystalClear (Rigaku Inc., 2007)'
_computing_molecular_graphics 'Olex2 (Dolomanov et al., 2009)'
_computing_publication_material 'Olex2 (Dolomanov et al., 2009)'
_computing_structure_refinement 'ShelXL (Sheldrick, 2015)'
_computing_structure_solution 'olex2.solve (Bourhis et al., 2015)'
_diffrn_ambient_temperature 173.15
_diffrn_measured_fraction_theta_full 1.000
_diffrn_measured_fraction_theta_max 1.000
_diffrn_measurement_device_type 'multiwire proportional'
_diffrn_measurement_method 'phi and omega scans'
_diffrn_radiation_monochromator graphite
_diffrn_radiation_type MoK\a
_diffrn_radiation_wavelength 0.71073
_diffrn_reflns_av_R_equivalents 0.0635
_diffrn_reflns_av_unetI/netI 0.0329
_diffrn_reflns_Laue_measured_fraction_full 1.000
_diffrn_reflns_Laue_measured_fraction_max 1.000
_diffrn_reflns_limit_h_max 6
_diffrn_reflns_limit_h_min -6
_diffrn_reflns_limit_k_max 27
_diffrn_reflns_limit_k_min -27
_diffrn_reflns_limit_l_max 19
_diffrn_reflns_limit_l_min -19
_diffrn_reflns_number 22322
_diffrn_reflns_point_group_measured_fraction_full 1.000
_diffrn_reflns_point_group_measured_fraction_max 1.000
_diffrn_reflns_theta_full 25.242
_diffrn_reflns_theta_max 27.478
_diffrn_reflns_theta_min 1.626
_exptl_absorpt_coefficient_mu 0.078
_exptl_absorpt_correction_T_max 0.9940
_exptl_absorpt_correction_T_min 0.9896
_exptl_absorpt_correction_type none
_exptl_crystal_colour Colorless
_exptl_crystal_density_diffrn 1.302
_exptl_crystal_density_method 'not measured'
_exptl_crystal_description block
_exptl_crystal_F_000 672
_exptl_crystal_size_max 0.134
_exptl_crystal_size_mid 0.094
_exptl_crystal_size_min 0.077
_refine_diff_density_max 0.556
_refine_diff_density_min -0.569
_refine_diff_density_rms 0.052
_refine_ls_extinction_method none
_refine_ls_goodness_of_fit_ref 1.152
_refine_ls_hydrogen_treatment constr
_refine_ls_matrix_type full
_refine_ls_number_parameters 217
_refine_ls_number_reflns 3689
_refine_ls_number_restraints 0
_refine_ls_restrained_S_all 1.152
_refine_ls_R_factor_all 0.0717
_refine_ls_R_factor_gt 0.0687
_refine_ls_shift/su_max 0.001
_refine_ls_shift/su_mean 0.000
_refine_ls_structure_factor_coef Fsqd
_refine_ls_weighting_details 'w=1/[\s^2^(Fo^2^)+(0.0623P)^2^+1.2038P] where P=(Fo^2^+2Fc^2^)/3'
_refine_ls_weighting_scheme calc
_refine_ls_wR_factor_gt 0.1642
_refine_ls_wR_factor_ref 0.1665
_reflns_Friedel_coverage 0.000
_reflns_number_gt 3542
_reflns_number_total 3689
_reflns_threshold_expression 'I > 2\s(I)'
_cod_data_source_file d0dt03257c2.cif
_cod_data_source_block 1
_cod_depositor_comments 'Adding full bibliography for 7705725--7705726.cif.'
_cod_original_cell_volume 1609.5(6)
_cod_database_code 7705725
_shelx_shelxl_version_number 2017/1
_shelx_space_group_comment
;
The symmetry employed for this shelxl refinement is uniquely defined
by the following loop, which should always be used as a source of
symmetry information in preference to the above space-group names.
They are only intended as comments.
;
_shelx_estimated_absorpt_t_max 0.994
_shelx_estimated_absorpt_t_min 0.990
_olex2_refinement_description
;
1. Fixed Uiso
 At 1.2 times of:
  All C(H) groups, All C(H,H) groups, All N(H) groups
2.a Secondary CH2 refined with riding coordinates:
 C21(H21A,H21B), C14(H14A,H14B), C7(H7A,H7B)
2.b Aromatic/amide H refined with riding coordinates:
 N1(H1), N3(H3), N2(H2), C2(H2A), C18(H18), C19(H19), C16(H16), C3(H3A),
 C5(H5), C9(H9), C17(H17), C4(H4), C11(H11), C12(H12), C10(H10)
;
_olex2_submission_special_instructions 'No special instructions were received'

loop_
_space_group_symop_operation_xyz
'x, y, z'
'-x+1/2, y+1/2, -z+1/2'
'-x, -y, -z'
'x-1/2, -y-1/2, z-1/2'

loop_
_atom_site_label
_atom_site_type_symbol
_atom_site_fract_x
_atom_site_fract_y
_atom_site_fract_z
_atom_site_U_iso_or_equiv
_atom_site_adp_type
_atom_site_occupancy
_atom_site_site_symmetry_order
_atom_site_calc_flag
_atom_site_refinement_flags_posn
_atom_site_refinement_flags_adp
_atom_site_refinement_flags_occupancy
_atom_site_disorder_assembly
_atom_site_disorder_group
N1 N 0.4716(3) 0.12866(8) 0.20171(10) 0.0255(4) Uani 1 1 d . . . . .
H1 H 0.367191 0.095250 0.201105 0.031 Uiso 1 1 calc R . . . .
C1 C 0.6736(4) 0.13492(9) 0.13968(12) 0.0245(4) Uani 1 1 d . . . . .
N3 N 0.6159(4) 0.06819(8) 0.36668(11) 0.0308(4) Uani 1 1 d . . . . .
H3 H 0.443056 0.068420 0.346849 0.037 Uiso 1 1 calc R . . . .
C20 C 0.6657(4) 0.17836(9) 0.33583(12) 0.0250(4) Uani 1 1 d . . . . .
C15 C 0.7507(4) 0.12437(9) 0.38176(12) 0.0256(4) Uani 1 1 d . . . . .
N2 N 0.7292(4) -0.00096(8) 0.19468(12) 0.0330(4) Uani 1 1 d . . . . .
H2 H 0.888829 0.013910 0.214426 0.040 Uiso 1 1 calc R . . . .
C2 C 0.8190(4) 0.18969(9) 0.12693(12) 0.0276(4) Uani 1 1 d . . . . .
H2A H 0.787998 0.224750 0.162594 0.033 Uiso 1 1 calc R . . . .
C13 C 0.6009(4) -0.04253(9) 0.33483(13) 0.0298(4) Uani 1 1 d . . . . .
C18 C 1.0076(4) 0.23884(10) 0.41934(13) 0.0296(4) Uani 1 1 d . . . . .
H18 H 1.091854 0.277756 0.432316 0.036 Uiso 1 1 calc R . . . .
C19 C 0.7963(4) 0.23409(9) 0.35554(12) 0.0278(4) Uani 1 1 d . . . . .
H19 H 0.739711 0.270326 0.324446 0.033 Uiso 1 1 calc R . . . .
C16 C 0.9673(4) 0.12911(10) 0.44458(13) 0.0298(4) Uani 1 1 d . . . . .
H16 H 1.029586 0.092948 0.474796 0.036 Uiso 1 1 calc R . . . .
C3 C 1.0095(4) 0.19333(10) 0.06213(13) 0.0301(4) Uani 1 1 d . . . . .
H3A H 1.110581 0.230579 0.054736 0.036 Uiso 1 1 calc R . . . .
C5 C 0.9144(4) 0.08790(10) 0.02277(13) 0.0305(4) Uani 1 1 d . . . . .
H5 H 0.946255 0.053215 -0.013499 0.037 Uiso 1 1 calc R . . . .
C9 C 0.4345(5) -0.09162(10) 0.20131(14) 0.0363(5) Uani 1 1 d . . . . .
H9 H 0.423749 -0.093305 0.139641 0.044 Uiso 1 1 calc R . . . .
C17 C 1.0925(4) 0.18579(10) 0.46347(13) 0.0300(4) Uani 1 1 d . . . . .
H17 H 1.237334 0.188129 0.506936 0.036 Uiso 1 1 calc R . . . .
C6 C 0.7305(4) 0.08225(9) 0.08883(12) 0.0270(4) Uani 1 1 d . . . . .
C21 C 0.4317(4) 0.17643(9) 0.26697(12) 0.0271(4) Uani 1 1 d . . . . .
H21A H 0.256145 0.168512 0.295366 0.033 Uiso 1 1 calc R . . . .
H21B H 0.416851 0.217386 0.238001 0.033 Uiso 1 1 calc R . . . .
C14 C 0.7542(4) 0.00864(10) 0.38293(14) 0.0327(5) Uani 1 1 d . . . . .
H14A H 0.761942 -0.000340 0.446007 0.039 Uiso 1 1 calc R . . . .
H14B H 0.945631 0.010831 0.363531 0.039 Uiso 1 1 calc R . . . .
C4 C 1.0525(4) 0.14319(10) 0.00860(13) 0.0309(4) Uani 1 1 d . . . . .
H4 H 1.175346 0.146466 -0.037462 0.037 Uiso 1 1 calc R . . . .
C8 C 0.5886(4) -0.04486(9) 0.24311(13) 0.0294(4) Uani 1 1 d . . . . .
C11 C 0.3090(5) -0.13373(11) 0.33847(16) 0.0412(5) Uani 1 1 d . . . . .
H11 H 0.214163 -0.163822 0.370893 0.049 Uiso 1 1 calc R . . . .
C7 C 0.6084(4) 0.01995(9) 0.11103(13) 0.0299(4) Uani 1 1 d . . . . .
H7A H 0.405855 0.023681 0.114265 0.036 Uiso 1 1 calc R . . . .
H7B H 0.647706 -0.010655 0.065283 0.036 Uiso 1 1 calc R . . . .
C12 C 0.4614(5) -0.08728(10) 0.38058(15) 0.0351(5) Uani 1 1 d . . . . .
H12 H 0.470459 -0.086066 0.442279 0.042 Uiso 1 1 calc R . . . .
C10 C 0.2969(5) -0.13562(11) 0.24852(16) 0.0417(5) Uani 1 1 d . . . . .
H10 H 0.193663 -0.167297 0.219039 0.050 Uiso 1 1 calc R . . . .

loop_
_atom_site_aniso_label
_atom_site_aniso_U_11
_atom_site_aniso_U_22
_atom_site_aniso_U_33
_atom_site_aniso_U_23
_atom_site_aniso_U_13
_atom_site_aniso_U_12
N1 0.0251(8) 0.0279(8) 0.0237(8) -0.0007(6) 0.0023(6) 0.0015(6)
C1 0.0230(8) 0.0307(10) 0.0198(9) 0.0034(7) -0.0017(7) 0.0046(7)
N3 0.0275(8) 0.0301(9) 0.0342(9) 0.0048(7) -0.0049(7) -0.0010(7)
C20 0.0230(8) 0.0302(10) 0.0220(9) -0.0019(7) 0.0032(7) 0.0047(7)
C15 0.0237(9) 0.0305(10) 0.0227(9) -0.0006(7) 0.0035(7) 0.0006(7)
N2 0.0293(9) 0.0348(10) 0.0348(9) 0.0108(8) 0.0002(7) -0.0011(7)
C2 0.0298(9) 0.0284(10) 0.0243(9) 0.0016(7) -0.0009(7) 0.0038(8)
C13 0.0309(10) 0.0259(10) 0.0325(10) 0.0058(8) -0.0013(8) 0.0014(8)
C18 0.0322(10) 0.0287(10) 0.0280(10) -0.0064(8) 0.0021(8) -0.0001(8)
C19 0.0289(9) 0.0286(10) 0.0262(9) -0.0018(8) 0.0040(7) 0.0056(8)
C16 0.0296(10) 0.0349(11) 0.0247(9) 0.0044(8) -0.0011(7) 0.0014(8)
C3 0.0286(10) 0.0326(10) 0.0289(10) 0.0077(8) -0.0003(7) -0.0001(8)
C5 0.0345(10) 0.0313(10) 0.0260(9) 0.0025(8) 0.0050(8) 0.0067(8)
C9 0.0441(12) 0.0317(11) 0.0331(11) 0.0006(9) 0.0016(9) -0.0018(9)
C17 0.0300(10) 0.0366(11) 0.0232(9) -0.0025(8) -0.0009(7) -0.0012(8)
C6 0.0273(9) 0.0295(10) 0.0242(9) 0.0038(7) 0.0009(7) 0.0047(8)
C21 0.0256(9) 0.0298(10) 0.0260(9) -0.0009(8) 0.0012(7) 0.0076(8)
C14 0.0321(10) 0.0300(10) 0.0355(11) 0.0080(8) -0.0057(8) -0.0008(8)
C4 0.0300(10) 0.0364(11) 0.0268(10) 0.0084(8) 0.0055(8) 0.0044(8)
C8 0.0292(10) 0.0255(10) 0.0338(10) 0.0058(8) 0.0041(8) 0.0027(8)
C11 0.0473(13) 0.0318(11) 0.0450(13) 0.0085(10) 0.0080(10) -0.0073(10)
C7 0.0336(10) 0.0299(10) 0.0264(10) -0.0018(8) 0.0044(8) 0.0013(8)
C12 0.0403(12) 0.0316(11) 0.0336(11) 0.0064(9) 0.0032(9) -0.0004(9)
C10 0.0502(14) 0.0302(11) 0.0447(13) -0.0010(9) 0.0014(11) -0.0084(10)

loop_
_atom_type_symbol
_atom_type_description
_atom_type_scat_dispersion_real
_atom_type_scat_dispersion_imag
_atom_type_scat_source
C C 0.0033 0.0016 'International Tables Vol C Tables 4.2.6.8 and 6.1.1.4'
H H 0.0000 0.0000 'International Tables Vol C Tables 4.2.6.8 and 6.1.1.4'
N N 0.0061 0.0033 'International Tables Vol C Tables 4.2.6.8 and 6.1.1.4'

loop_
_geom_angle_atom_site_label_1
_geom_angle_atom_site_label_2
_geom_angle_atom_site_label_3
_geom_angle
_geom_angle_site_symmetry_1
_geom_angle_site_symmetry_3
_geom_angle_publ_flag
C1 N1 C21 121.30(16) . . ?
N1 C1 C6 117.36(17) . . ?
C2 C1 N1 123.38(18) . . ?
C2 C1 C6 119.26(18) . . ?
C15 N3 C14 121.71(16) . . ?
C15 C20 C21 121.29(17) . . ?
C19 C20 C15 118.88(17) . . ?
C19 C20 C21 119.82(17) . . ?
N3 C15 C20 120.54(17) . . ?
N3 C15 C16 120.78(18) . . ?
C16 C15 C20 118.64(18) . . ?
C8 N2 C7 119.46(17) . . ?
C1 C2 C3 120.36(19) . . ?
C8 C13 C14 121.05(18) . . ?
C12 C13 C14 119.98(19) . . ?
C12 C13 C8 118.93(19) . . ?
C17 C18 C19 118.69(19) . . ?
C20 C19 C18 122.28(19) . . ?
C17 C16 C15 121.12(19) . . ?
C4 C3 C2 120.47(19) . . ?
C6 C5 C4 121.41(19) . . ?
C10 C9 C8 120.9(2) . . ?
C18 C17 C16 120.36(18) . . ?
C1 C6 C7 119.90(17) . . ?
C5 C6 C1 118.95(18) . . ?
C5 C6 C7 120.99(18) . . ?
N1 C21 C20 112.49(15) . . ?
N3 C14 C13 110.15(16) . . ?
C3 C4 C5 119.33(19) . . ?
N2 C8 C13 120.62(19) . . ?
C9 C8 N2 120.36(19) . . ?
C9 C8 C13 119.02(19) . . ?
C10 C11 C12 119.1(2) . . ?
N2 C7 C6 109.09(17) . . ?
C11 C12 C13 121.7(2) . . ?
C9 C10 C11 120.4(2) . . ?

loop_
_geom_bond_atom_site_label_1
_geom_bond_atom_site_label_2
_geom_bond_distance
_geom_bond_site_symmetry_2
_geom_bond_publ_flag
N1 C1 1.407(2) . ?
N1 C21 1.458(2) . ?
C1 C2 1.393(3) . ?
C1 C6 1.413(3) . ?
N3 C15 1.390(3) . ?
N3 C14 1.464(3) . ?
C20 C15 1.413(3) . ?
C20 C19 1.385(3) . ?
C20 C21 1.519(3) . ?
C15 C16 1.400(3) . ?
N2 C8 1.401(3) . ?
N2 C7 1.463(3) . ?
C2 C3 1.394(3) . ?
C13 C14 1.506(3) . ?
C13 C8 1.413(3) . ?
C13 C12 1.389(3) . ?
C18 C19 1.392(3) . ?
C18 C17 1.383(3) . ?
C16 C17 1.389(3) . ?
C3 C4 1.381(3) . ?
C5 C6 1.389(3) . ?
C5 C4 1.389(3) . ?
C9 C8 1.395(3) . ?
C9 C10 1.385(3) . ?
C6 C7 1.512(3) . ?
C11 C12 1.388(3) . ?
C11 C10 1.385(3) . ?
